data_2004821
loop_
_publ_author_name
'Ebbighausen, J.'
'Farrell, N.'
'L\"ovqvist, K.'
'Oskarsson, \%A.'

_publ_contact_author
;
\%Ake Oskarsson
Inorganic Chemistry 1
Chemical Center
Post office box 124
S-221 00 Lund
Sweden
;
_publ_section_title
;
 <i>cis</i>-(<i>R</i>,<i>S</i>)-Bis(benzyl methyl
 sulfoxide)dichloroplatinum(II)
;
_journal_issue 5
_journal_name_full 'Acta Crystallographica Section C'
_journal_page_first 1091
_journal_page_last 1093
_journal_paper_doi 10.1107/S0108270195015733
_journal_volume 52
_journal_year 1996
_chemical_formula_iupac 'Pt Cl2 (C8 H10 O S)2]'
_chemical_formula_moiety 'C16 H20 Cl2 O2 Pt S2'
_chemical_formula_sum 'C16 H20 Cl2 O2 Pt S2'
_chemical_formula_weight 574.439
_space_group_IT_number 14
_symmetry_cell_setting monoclinic
_symmetry_space_group_name_Hall '-P 2ybc'
_symmetry_space_group_name_H-M 'P 1 21/c 1'
_audit_creation_method 'from TEXRAY.INF file'
_cell_angle_alpha 90
_cell_angle_beta 92.304(9)
_cell_angle_gamma 90
_cell_formula_units_Z 4
_cell_length_a 8.4502(9)
_cell_length_b 12.616(2)
_cell_length_c 18.219(3)
_cell_measurement_reflns_used 23
_cell_measurement_temperature 295
_cell_measurement_theta_max 24.7
_cell_measurement_theta_min 8.8
_cell_volume 1940.7(5)
_computing_cell_refinement 'SET-4 (CAD-4 version) (ENRAF-Nonius, 1989)'
_computing_data_collection 'CAD-4 Software (ENRAF-Nonius, 1989)'
_computing_data_reduction 'TEXSAN: PROCESS (Molecular Structure Corporation, 1985)'
_computing_publication_material 'TEXSAN: FINISH'
_computing_structure_refinement 'TEXSAN: LS'
_computing_structure_solution 'MITHRIL (direct methods) (Gilmore, 1983)'
_diffrn_ambient_temperature 295
_diffrn_measurement_device CAD4
_diffrn_measurement_method \w-2\q
_diffrn_radiation_monochromator graphite
_diffrn_radiation_source 'X-ray tube'
_diffrn_radiation_type MoK\a
_diffrn_radiation_wavelength 0.7107
_diffrn_reflns_av_R_equivalents 0.037
_diffrn_reflns_limit_h_max 10
_diffrn_reflns_limit_h_min -11
_diffrn_reflns_limit_k_max 17
_diffrn_reflns_limit_k_min 0
_diffrn_reflns_limit_l_max 24
_diffrn_reflns_limit_l_min 0
_diffrn_reflns_number 6055
_diffrn_reflns_reduction_process PROCESS(TEXSAN)
_diffrn_reflns_theta_max 30
_diffrn_reflns_theta_min 1
_diffrn_standards_decay_% -0.90
_diffrn_standards_interval_count 60
_diffrn_standards_number 3
_exptl_absorpt_coefficient_mu 7.794
_exptl_absorpt_correction_T_max 0.436
_exptl_absorpt_correction_T_min 0.333
_exptl_absorpt_correction_type 'numerical integration'
_exptl_absorpt_process_details Tompa_analytical
_exptl_crystal_colour 'pale yellow'
_exptl_crystal_density_diffrn 1.959
_exptl_crystal_description prism
_exptl_crystal_F_000 1096.00
_exptl_crystal_size_max 0.17
_exptl_crystal_size_mid 0.15
_exptl_crystal_size_min 0.13
_refine_diff_density_max 1.91
_refine_diff_density_min -2.39
_refine_ls_extinction_method none
_refine_ls_goodness_of_fit_obs 1.776
_refine_ls_hydrogen_treatment 'H atoms: see text'
_refine_ls_matrix_type full
_refine_ls_number_parameters 178
_refine_ls_number_reflns 3574
_refine_ls_number_restraints 0
_refine_ls_R_factor_obs 0.0529
_refine_ls_shift/esd_max 0.0495
_refine_ls_structure_factor_coef F
_refine_ls_weighting_details 'w = 1/[\s^2^(F)]'
_refine_ls_weighting_scheme calc
_refine_ls_wR_factor_obs 0.0521
_reflns_number_observed 3574
_reflns_number_total 5895
_reflns_observed_criterion I>1.5\s(I)
_cod_data_source_file ab1300.cif
_cod_data_source_block cisPtCl2(MeBzSO)2
_cod_depositor_comments
;
 Marking attached hydrogen atoms.

 Antanas Vaitkus,
 2017-02-13

 Splitting atom site disorder group 'A' into 3 disorder groups '1', '2' and '3'.
 Atoms 'C20', 'C21', 'C22', 'C23', 'C24', 'C25', 'H21', 'H22', 'H23', 'H24',
 'H25' were marked as belonging to the disorder group '1', atoms 'C30', 'C31',
 'C32', 'C33', 'C34', 'C35', 'H31', 'H32', 'H33', 'H34', 'H35' were marked as
 belonging to the disorder group '2' and atoms 'C40', 'C41', 'C42', 'C43',
 'C44', 'C45', 'H41', 'H42', 'H43', 'H44', 'H45' were marked as belonging to
 the disorder group '3'.

 Antanas Vaitkus,
 2017-02-13

 Changing the _atom_site_occupancy data item value from '?' to '1'
 for all fully occupied atom sites.

 Antanas Vaitkus,
 2017-02-13

The following automatic conversions were performed:

'_refine_ls_weighting_scheme' value '1/[\s^2^(F)]' was changed to
'calc'. New tag '_refine_ls_weighting_details' was created. The value
of the new tag was set to 'w = 1/[\s^2^(F)]'.

Automatic conversion script
Id: cif_fix_values 3143 2015-03-26 13:38:13Z robertas 
;
_cod_original_cell_volume 1940.7(8)
_cod_original_sg_symbol_H-M 'P 21/c'
_cod_database_code 2004821

loop_
_symmetry_equiv_pos_as_xyz
'   +x,   +y,   +z'
'   -x,1/2+y,1/2-z'
'   -x,   -y,   -z'
'   +x,1/2-y,1/2+z'

loop_
_atom_site_aniso_label
_atom_site_aniso_U_11
_atom_site_aniso_U_22
_atom_site_aniso_U_33
_atom_site_aniso_U_12
_atom_site_aniso_U_13
_atom_site_aniso_U_23
Pt 0.0492(2) 0.0323(2) 0.0392(2) -0.0014(2) -0.00830(10) 0.0008(2)
Cl1 0.067(2) 0.0500(10) 0.071(2) -0.0060(10) -0.0270(10) -0.0030(10)
Cl2 0.117(3) 0.0400(10) 0.087(2) -0.0150(10) -0.036(2) 0.0150(10)
S1 0.0530(10) 0.0560(10) 0.0420(10) -0.0080(10) -0.0090(10) 0.0040(10)
S2 0.0510(10) 0.0340(10) 0.0370(10) 0.0050(9) 0.0020(10) 0.0008(9)
O1 0.067(4) 0.066(5) 0.052(4) -0.004(4) 0.005(3) -0.023(4)
O2 0.072(5) 0.041(3) 0.058(4) -0.012(3) -0.007(4) -0.001(3)
C1 0.049(6) 0.063(6) 0.054(6) -0.003(5) 0.007(5) -0.006(5)
C2 0.050(5) 0.040(5) 0.050(5) 0.010(4) 0.004(4) -0.007(4)
C3 0.047(6) 0.043(5) 0.073(7) 0.001(4) 0.014(5) -0.003(5)
C4 0.045(6) 0.070(7) 0.069(7) 0.004(6) 0.002(5) 0.013(6)
C5 0.049(6) 0.080(8) 0.068(7) -0.016(6) 0.005(6) -0.006(6)
C6 0.072(8) 0.062(7) 0.069(7) -0.017(6) 0.018(6) -0.024(6)
C7 0.047(6) 0.046(6) 0.078(7) 0.005(5) 0.012(5) -0.007(5)
C8 0.092(9) 0.060(7) 0.097(9) -0.001(6) -0.041(7) 0.044(7)
C10 0.052(6) 0.055(6) 0.080(8) 0.021(5) 0.021(6) 0.011(6)
C15 0.069(7) 0.058(6) 0.030(4) 0.016(5) 0.000(4) 0.005(4)

loop_
_atom_site_label
_atom_site_occupancy
_atom_site_fract_x
_atom_site_fract_y
_atom_site_fract_z
_atom_site_U_iso_or_equiv
_atom_site_thermal_displace_type
_atom_site_calc_flag
_atom_site_calc_attached_atom
_atom_site_refinement_flags
_atom_site_disorder_group
_atom_site_attached_hydrogens
Pt 1 .62149(4) .18058(3) .85723(2) .04050(10) Uani ? ? ? . 0
Cl1 1 .4117(3) .1413(2) .7766(2) .0630(10) Uani ? ? ? . 0
Cl2 1 .6032(4) .0098(2) .9014(2) .082(3) Uani ? ? ? . 0
S1 1 .8169(3) .2217(2) .93910(10) .0500(10) Uani ? ? ? . 0
S2 1 .6215(3) .3450(2) .81180(10) .0410(10) Uani ? ? ? . 0
O1 1 .7835(8) .3104(5) .9893(4) .062(4) Uani ? ? ? . 0
O2 1 .7380(8) .4181(5) .8430(3) .057(4) Uani ? ? ? . 0
C1 1 .9960(10) .2483(9) .8891(5) .055(6) Uani ? ? ? . 0
C2 1 1.1320(10) .2816(7) .9382(5) .047(5) Uani ? ? ? . 0
C3 1 1.2490(10) .2126(7) .9612(6) .054(6) Uani ? ? ? . 0
C4 1 1.3750(10) .2475(10) 1.0066(6) .061(6) Uani ? ? ? . 0
C5 1 1.3850(10) .3513(10) 1.0289(7) .066(8) Uani ? ? ? . 0
C6 1 1.2660(10) .4215(9) 1.0089(6) .067(8) Uani ? ? ? . 0
C7 1 1.1400(10) .3888(8) .9623(6) .057(6) Uani ? ? ? . 0
C8 1 .8780(10) .1110(9) .9945(7) .084(9) Uani ? ? ? . 3
C10 1 .4260(10) .4022(8) .8189(6) .062(6) Uani ? ? ? . 3
C15 1 .6350(10) .3417(8) .7135(5) .052(6) Uani ? ? ? . 2
C20 .40(3) .794(2) .305(2) .698(2) .058(6) Uiso ? ? G 1 0
C21 .40(3) .833(3) .199(2) .687(2) .058(6) Uiso ? ? G 1 0
C22 .40(3) .988(3) .172(2) .6700(10) .058(6) Uiso ? ? G 1 0
C23 .40(3) 1.103(2) .251(3) .6660(10) .058(6) Uiso ? ? G 1 0
C24 .40(3) 1.064(2) .356(3) .6780(10) .058(6) Uiso ? ? G 1 0
C25 .40(3) .909(2) .384(2) .694(2) .058(6) Uiso ? ? G 1 0
C30 .32(3) .813(2) .333(2) .696(2) .050(6) Uiso ? ? G 2 0
C31 .32(3) .874(3) .233(2) .6790(10) .050(6) Uiso ? ? G 2 0
C32 .32(3) 1.034(3) .222(2) .6650(10) .050(6) Uiso ? ? G 2 0
C33 .32(3) 1.133(2) .311(2) .6670(10) .050(6) Uiso ? ? G 2 0
C34 .32(3) 1.072(2) .410(2) .6830(10) .050(6) Uiso ? ? G 2 0
C35 .32(3) .911(2) .421(2) .6980(10) .050(6) Uiso ? ? G 2 0
C40 .30(3) .793(2) .289(2) .693(2) .055(6) Uiso ? ? G 3 0
C41 .30(3) .792(2) .179(2) .683(2) .055(6) Uiso ? ? G 3 0
C42 .30(3) .933(3) .126(2) .6690(10) .055(6) Uiso ? ? G 3 0
C43 .30(3) 1.074(2) .183(2) .6660(10) .055(6) Uiso ? ? G 3 0
C44 .30(3) 1.075(2) .292(2) .676(2) .055(6) Uiso ? ? G 3 0
C45 .30(3) .934(3) .345(2) .690(2) .055(6) Uiso ? ? G 3 0
H1 1 1.0244 .1856 .8639 .0661 Uiso calc C1 ? . 0
H2 1 .9737 .3032 .8545 .0661 Uiso calc C1 ? . 0
H3 1 1.2436 .1406 .9462 .0649 Uiso calc C3 ? . 0
H4 1 1.4549 .1988 1.0223 .0737 Uiso calc C4 ? . 0
H5 1 1.4736 .3746 1.0582 .0792 Uiso calc C5 ? . 0
H6 1 1.2697 .4923 1.0268 .0809 Uiso calc C6 ? . 0
H7 1 1.0597 .4377 .9469 .0680 Uiso calc C7 ? . 0
H21 .40(3) .755(3) .146(2) .690(2) .058(6) Uiso ? ? G 1 0
H22 .40(3) 1.015(4) .100(2) .662(2) .058(6) Uiso ? ? G 1 0
H23 .40(3) 1.208(2) .232(4) .654(2) .058(6) Uiso ? ? G 1 0
H24 .40(3) 1.142(3) .410(3) .675(2) .058(6) Uiso ? ? G 1 0
H25 .40(3) .882(3) .456(2) .702(2) .058(6) Uiso ? ? G 1 0
H31 .32(3) .806(3) .173(2) .678(2) .050(6) Uiso ? ? G 2 0
H32 .32(3) 1.075(4) .155(2) .653(2) .050(6) Uiso ? ? G 2 0
H33 .32(3) 1.242(2) .304(3) .657(2) .050(6) Uiso ? ? G 2 0
H34 .32(3) 1.139(3) .471(2) .685(2) .050(6) Uiso ? ? G 2 0
H35 .32(3) .870(3) .489(2) .709(2) .050(6) Uiso ? ? G 2 0
H41 .30(3) .696(3) .140(2) .685(3) .055(6) Uiso ? ? G 3 0
H42 .30(3) .932(4) .052(2) .662(2) .055(6) Uiso ? ? G 3 0
H43 .30(3) 1.170(3) .147(3) .656(2) .055(6) Uiso ? ? G 3 0
H44 .30(3) 1.171(3) .331(3) .674(2) .055(6) Uiso ? ? G 3 0
H45 .30(3) .934(4) .420(2) .697(2) .055(6) Uiso ? ? G 3 0

loop_
_atom_type_symbol
_atom_type_scat_dispersion_real
_atom_type_scat_dispersion_imag
_atom_type_scat_source
Pt -2.352 8.388 'International Tables'
Cl 0.132 0.159 'International Tables'
S 0.110 0.124 'International Tables'
O 0.008 0.006 'International Tables'
C 0.002 0.002 'International Tables'
H 0.000 0.000 'International Tables'

loop_
_geom_angle_atom_site_label_1
_geom_angle_atom_site_label_2
_geom_angle_atom_site_label_3
_geom_angle
_geom_angle_publ_flag
Cl1 Pt Cl2 87.80(10) yes
Cl1 Pt S1 177.31(10) yes
Cl1 Pt S2 88.56(9) yes
Cl2 Pt S1 92.40(10) yes
Cl2 Pt S2 176.00(10) yes
S1 Pt S2 91.19(9) yes
Pt S1 O1 115.7(3) yes
Pt S1 C1 108.2(3) yes
Pt S1 C8 112.6(4) yes
O1 S1 C1 110.6(5) yes
O1 S1 C8 107.5(5) yes
C1 S1 C8 101.4(5) yes
Pt S2 O2 117.1(3) yes
Pt S2 C10 109.3(3) yes
Pt S2 C15 110.4(3) yes
O2 S2 C10 109.0(4) yes
O2 S2 C15 109.5(4) yes
C10 S2 C15 100.1(5) yes
S1 C1 C2 112.8(7) yes
S1 C1 H1 108.64 ?
S1 C1 H2 108.63 ?
C2 C1 H1 108.63 ?
C2 C1 H2 108.63 ?
H1 C1 H2 109.46 ?
C1 C2 C3 122.3(9) ?
C1 C2 C7 118.5(8) ?
C3 C2 C7 119.2(9) ?
C2 C3 C4 120.3(9) ?
C2 C3 H3 119.84 ?
C4 C3 H3 119.83 ?
C3 C4 C5 120.9(10) ?
C3 C4 H4 119.55 ?
C5 C4 H4 119.54 ?
C4 C5 C6 120.0(10) ?
C4 C5 H5 119.99 ?
C6 C5 H5 119.99 ?
C5 C6 C7 120.0(10) ?
C5 C6 H6 120.00 ?
C7 C6 H6 119.99 ?
C2 C7 C6 119.5(9) ?
C2 C7 H7 120.26 ?
C6 C7 H7 120.26 ?
S2 C15 C20 106.0(10) yes
S2 C15 C30 108.0(10) yes
S2 C15 C40 109.0(10) yes
C20 C15 C30 14.0(10) yes
C20 C15 C40 7.0(10) yes
C30 C15 C40 21.0(10) yes
C15 C20 C21 124.0(10) ?
C15 C20 C25 115.0(10) ?
C21 C20 C25 120.0(10) ?
C20 C21 C22 120(2) ?
C20 C21 H21 120 ?
C22 C21 H21 120 ?
C21 C22 C23 119(2) ?
C21 C22 H22 120 ?
C23 C22 H22 120 ?
C22 C23 C24 120.0(10) ?
C22 C23 H23 120 ?
C24 C23 H23 120 ?
C23 C24 H24 120 ?
C25 C24 H24 120 ?
C20 C25 C24 119(2) ?
C20 C25 H25 120 ?
C24 C25 H25 120 ?
C15 C30 C31 118.0(10) ?
C15 C30 C35 121.0(10) ?
C31 C30 C35 120.0(10) ?
C30 C31 C32 120(2) ?
C30 C31 H31 120 ?
C32 C31 H31 120 ?
C31 C32 C33 119(2) ?
C31 C32 H32 120 ?
C33 C32 H32 120 ?
C32 C33 C34 120.0(10) ?
C32 C33 H33 120 ?
C34 C33 H33 120 ?
C33 C34 C35 120(2) ?
C33 C34 H34 120 ?
C30 C35 C34 119(2) ?
C30 C35 H35 120 ?
C34 C35 H35 120 ?
C15 C40 C41 117.0(10) ?
C15 C40 C45 122.0(10) ?
C41 C40 C45 120.0(10) ?
C40 C41 C42 120.0(10) ?
C40 C41 H41 120 ?
C42 C41 H41 120 ?
C41 C42 C43 119(2) ?
C41 C42 H42 120 ?
C43 C42 H42 120 ?
C42 C43 C44 120.0(10) ?
C42 C43 H43 120 ?
C44 C43 H43 120 ?
C43 C44 C45 120.0(10) ?
C43 C44 H44 120 ?
C45 C44 H44 120 ?
C40 C45 C44 119(2) ?
C40 C45 H45 120 ?

loop_
_geom_bond_atom_site_label_1
_geom_bond_atom_site_label_2
_geom_bond_distance
_geom_bond_publ_flag
Pt Cl1 2.310(3) yes
Pt Cl2 2.307(3) yes
Pt S1 2.241(2) yes
Pt S2 2.233(2) yes
S1 O1 1.479(7) yes
S1 C1 1.828(10) yes
S1 C8 1.790(10) yes
S2 O2 1.448(7) yes
S2 C10 1.810(10) yes
S2 C15 1.800(9) yes
C1 C2 1.490(10) yes
C1 H1 0.9500 ?
C1 H2 0.9500 ?
C2 C3 1.370(10) ?
C2 C7 1.420(10) ?
C3 C4 1.390(10) ?
C3 H3 0.9500 ?
C4 C5 1.37(2) ?
C4 H4 0.9500 ?
C5 C6 1.38(2) ?
C5 H5 0.9500 ?
C6 C7 1.40(2) ?
C6 H6 0.9500 ?
C7 H7 0.9500 ?
C15 C20 1.45(2) yes
C15 C30 1.55(2) yes
C15 C40 1.55(2) yes
C20 C21 1.39(3) ?
C20 C25 1.39(3) ?
C20 C30 0.39(3) ?
C20 C31 1.19(3) ?
C20 C35 1.77(3) ?
C20 C40 0.23(4) ?
C20 C41 1.61(3) ?
C20 C45 1.30(3) ?
C21 C22 1.39(3) ?
C21 H21 0.9500 ?
C21 C30 1.71(3) ?
C21 C31 0.57(3) ?
C21 C32 1.78(3) ?
C21 H31 0.4277 ?
C21 C40 1.19(3) ?
C21 C41 0.43(3) ?
C21 C42 1.30(3) ?
C22 C23 1.39(4) ?
C22 H22 0.9500 ?
C22 C31 1.25(3) ?
C22 C32 0.75(4) ?
C22 H32 0.8394 ?
C22 C41 1.68(3) ?
C22 C42 0.74(4) ?
C22 C43 0.75(3) ?
C22 C44 1.69(4) ?
C23 C24 1.39(5) ?
C23 H23 0.9500 ?
C23 C32 0.68(3) ?
C23 C33 0.80(5) ?
C23 H32 1.2502 ?
C23 C43 0.89(5) ?
C23 C44 0.62(4) ?
C23 H44 1.1729 ?
C24 C25 1.39(3) ?
C24 H24 0.9500 ?
C24 C32 1.72(4) ?
C24 C33 0.85(4) ?
C24 C34 0.69(4) ?
C24 C35 1.58(3) ?
C24 C44 0.81(5) ?
C24 C45 1.14(3) ?
C24 H44 0.9632 ?
C25 H25 0.9500 ?
C25 C30 1.04(3) ?
C25 C34 1.43(3) ?
C25 C35 0.48(3) ?
C25 C40 1.55(3) ?
C25 C45 0.53(3) ?
C25 H45 0.5069 ?
C30 C31 1.39(3) ?
C30 C35 1.39(3) ?
C30 C40 0.59(3) ?
C30 C45 1.05(3) ?
C31 C32 1.39(3) ?
C31 H31 0.9500 ?
C31 C40 1.02(3) ?
C31 C41 0.98(3) ?
C31 C42 1.46(3) ?
C31 C43 1.83(3) ?
C31 C45 1.51(3) ?
C32 C33 1.39(4) ?
C32 H32 0.9500 ?
C32 C42 1.49(3) ?
C32 C43 0.60(4) ?
C32 C44 0.97(4) ?
C32 C45 1.83(3) ?
C33 C34 1.39(4) ?
C33 H33 0.9500 ?
C33 C43 1.69(4) ?
C33 C44 0.58(3) ?
C33 C45 1.80(3) ?
C33 H44 0.4247 ?
C34 C35 1.39(3) ?
C34 H34 0.9500 ?
C34 C44 1.49(4) ?
C34 C45 1.43(3) ?
C34 H45 1.2039 ?
C35 H35 0.9500 ?
C35 C45 0.99(3) ?
C35 H45 0.1930 ?
C40 C41 1.39(3) ?
C40 C45 1.39(3) ?
C41 C42 1.39(3) ?
C41 H41 0.9500 ?
C42 C43 1.39(3) ?
C42 H42 0.9500 ?
C43 C44 1.39(4) ?
C43 H43 0.9500 ?
C44 C45 1.39(3) ?
C44 H44 0.9500 ?
C45 H45 0.9500 ?
